data_1011274
loop_
_publ_author_name
'Tilley, C E'
'Megaw, H D'
'Hey, M H'

_publ_section_title
;
Hydrocalumite ((Ca O)4 (Al2 O3) (H2 O)12), a new mineral from Scawt
Hill, Co. Antrim.
;
_journal_coden_ASTM MIASA6
_journal_name_full
;
Mineralogical Magazine and Journal of the Mineralogical Society (1876-
1968)
;
_journal_page_first 607
_journal_page_last 615
_journal_paper_doi 10.1180/minmag.1934.023.146.04
_journal_volume 23
_journal_year 1934
_chemical_compound_source 'from Scawt Hill, Co. Antrim'
_chemical_formula_structural '(Ca O)4 Al2 O3 (H2 O)12'
_chemical_formula_sum 'Al2 Ca4 H24 O19'
_chemical_name_mineral Hydrocalumite
_chemical_name_systematic
;
Tetracalcium dialuminium oxide dodecahydrate
;
_space_group_IT_number 4
_symmetry_cell_setting monoclinic
_symmetry_Int_Tables_number 4
_symmetry_space_group_name_Hall 'P 2yb'
_symmetry_space_group_name_H-M 'P 1 21 1'
_cell_angle_alpha 90
_cell_angle_beta 69
_cell_angle_gamma 90
_cell_formula_units_Z 4
_cell_length_a 9.6
_cell_length_b 11.4
_cell_length_c 16.84
_cell_volume 1720.6
_exptl_crystal_density_meas 2.15
_cod_original_formula_sum 'H24 Al2 Ca4 O19'
_cod_database_code 1011274

loop_
_symmetry_equiv_pos_as_xyz
x,y,z
-x,1/2+y,-z

loop_
_atom_site_label
_atom_site_fract_x
_atom_site_fract_y
_atom_site_fract_z
? ? ? ?
